data_7104052
loop_
_publ_author_name
'Li, Shu-an'
'Li, Dong-feng'
'Yang, De-xi'
'Li, Yi-zhi'
'Huang, Jin'
'Yu, Kai-bei'
'Tang, Wen-xia'

_publ_section_title
;
 A novel imidazolate-bridged heterodinuclear Cu(II)Zn(II) complex derived
 from a unique macrocyclic ligand with two hydroxyethyl pendants
;
_journal_coden_ASTM CHCOFS
_journal_issue 7
_journal_name_full
;
 Chemical Communications (Cambridge, United Kingdom)
;
_journal_page_first 880
_journal_page_last 881
_journal_paper_doi 10.1039/b300013c
_journal_year 2003
_chemical_formula_moiety 'C31 H47 Cu N8 O2 Zn, C31 H48 Cu N8 O2 Zn, 3(Cl O4)'
_chemical_formula_sum 'C62 H95 Cl3 Cu2 N16 O16 Zn2'
_chemical_formula_weight 1684.71
_space_group_IT_number 2
_symmetry_cell_setting triclinic
_symmetry_space_group_name_Hall '-P 1'
_symmetry_space_group_name_H-M 'P -1'
_atom_sites_solution_hydrogens geom
_atom_sites_solution_primary direct
_atom_sites_solution_secondary difmap
_audit_creation_method SHELXL-97
_cell_angle_alpha 74.110(10)
_cell_angle_beta 75.200(10)
_cell_angle_gamma 82.220(10)
_cell_formula_units_Z 2
_cell_length_a 14.172(2)
_cell_length_b 16.673(2)
_cell_length_c 21.284(3)
_cell_measurement_reflns_used 2188
_cell_measurement_temperature 293(2)
_cell_measurement_theta_max 17.14
_cell_measurement_theta_min 2.23
_cell_volume 4665.0(11)
_computing_cell_refinement 'Bruker SMART'
_computing_data_collection 'Bruker SMART'
_computing_data_reduction 'Bruker SAINT'
_computing_molecular_graphics 'Bruker SHELXTL'
_computing_publication_material 'Bruker SHELXTL'
_computing_structure_refinement 'SHELXL-97 (Sheldrick, 1997)'
_computing_structure_solution 'SHELXS-97 (Sheldrick, 1990)'
_diffrn_ambient_temperature 293(2)
_diffrn_detector_area_resol_mean 9.98
_diffrn_measured_fraction_theta_full 0.981
_diffrn_measured_fraction_theta_max 0.981
_diffrn_measurement_device_type 'CCD area detector'
_diffrn_measurement_method 'phi and omega scans'
_diffrn_radiation_monochromator graphite
_diffrn_radiation_source 'fine-focus sealed tube'
_diffrn_radiation_type MoK\a
_diffrn_radiation_wavelength 0.71073
_diffrn_reflns_av_R_equivalents 0.0325
_diffrn_reflns_av_sigmaI/netI 0.0693
_diffrn_reflns_limit_h_max 16
_diffrn_reflns_limit_h_min -16
_diffrn_reflns_limit_k_max 19
_diffrn_reflns_limit_k_min -18
_diffrn_reflns_limit_l_max 25
_diffrn_reflns_limit_l_min 0
_diffrn_reflns_number 23946
_diffrn_reflns_theta_full 25.00
_diffrn_reflns_theta_max 25.00
_diffrn_reflns_theta_min 1.82
_diffrn_standards_decay_% 0.0
_exptl_absorpt_coefficient_mu 1.103
_exptl_absorpt_correction_T_max 0.802
_exptl_absorpt_correction_T_min 0.768
_exptl_absorpt_correction_type empirical
_exptl_absorpt_process_details SADABS
_exptl_crystal_colour green
_exptl_crystal_density_diffrn 1.199
_exptl_crystal_density_method 'not measured'
_exptl_crystal_description platelet
_exptl_crystal_F_000 1752
_exptl_crystal_size_max 0.3
_exptl_crystal_size_mid 0.2
_exptl_crystal_size_min 0.2
_refine_diff_density_max 0.916
_refine_diff_density_min -0.372
_refine_diff_density_rms 0.073
_refine_ls_extinction_method none
_refine_ls_goodness_of_fit_ref 1.005
_refine_ls_hydrogen_treatment mixed
_refine_ls_matrix_type full
_refine_ls_number_parameters 914
_refine_ls_number_reflns 16118
_refine_ls_number_restraints 8
_refine_ls_restrained_S_all 1.013
_refine_ls_R_factor_all 0.0931
_refine_ls_R_factor_gt 0.0516
_refine_ls_shift/su_max 0.003
_refine_ls_shift/su_mean 0.000
_refine_ls_structure_factor_coef Fsqd
_refine_ls_weighting_details 'calc w=1/[\s^2^(Fo^2^)+(0.0597P)^2^+0.0000P] where P=(Fo^2^+2Fc^2^)/3'
_refine_ls_weighting_scheme calc
_refine_ls_wR_factor_gt 0.1220
_refine_ls_wR_factor_ref 0.1282
_reflns_number_gt 9292
_reflns_number_total 16118
_reflns_threshold_expression >2sigma(I)
_cod_data_source_file b300013c.txt
_cod_data_source_block '[(CuimZn)L-2H][(CuimZn)L-H](ClO4)3'
_cod_depositor_comments
;
The following automatic conversions were performed:
'_symmetry_cell_setting' value 'Triclinic' changed to 'triclinic'
according to '/home/saulius/struct/CIF-dictionaries/cif_core.dic'
dictionary named 'cif_core.dic' version 2.4.1 from 2010-06-29.

Automatic conversion script
Id: cif_fix_enum 1527 2010-12-29 10:47:43Z saulius 
;
_cod_original_sg_symbol_H-M P-1
_cod_database_code 7104052

loop_
_symmetry_equiv_pos_as_xyz
'x, y, z'
'-x, -y, -z'

loop_
_atom_site_label
_atom_site_type_symbol
_atom_site_fract_x
_atom_site_fract_y
_atom_site_fract_z
_atom_site_U_iso_or_equiv
_atom_site_adp_type
_atom_site_occupancy
_atom_site_symmetry_multiplicity
_atom_site_calc_flag
_atom_site_refinement_flags
_atom_site_disorder_assembly
_atom_site_disorder_group
Cu1 Cu 0.73496(3) 0.18639(3) 0.35488(2) 0.05144(14) Uani 1 1 d . . .
Zn1 Zn 1.15301(4) 0.15127(3) 0.21364(3) 0.07252(17) Uani 1 1 d . . .
N1 N 0.6700(3) 0.1948(2) 0.27316(19) 0.0781(11) Uani 1 1 d . . .
H1C H 0.6974 0.2377 0.2395 0.094 Uiso 1 1 calc R . .
N2 N 0.5866(2) 0.1693(2) 0.40983(19) 0.0679(10) Uani 1 1 d . . .
N3 N 0.7583(2) 0.06148(18) 0.41207(18) 0.0620(9) Uani 1 1 d . . .
H3C H 0.7974 0.0315 0.3842 0.074 Uiso 1 1 calc R . .
N4 N 1.2206(3) 0.1724(2) 0.28341(19) 0.0770(11) Uani 1 1 d . . .
H4C H 1.1887 0.2200 0.2936 0.092 Uiso 1 1 calc R . .
N5 N 1.2978(3) 0.1245(3) 0.1658(2) 0.0909(13) Uani 1 1 d . . .
N6 N 1.1326(3) 0.0196(3) 0.2230(2) 0.0878(12) Uani 1 1 d . . .
H6C H 1.0980 -0.0037 0.2651 0.105 Uiso 1 1 calc R . .
N7 N 0.8666(2) 0.21611(19) 0.30112(16) 0.0548(8) Uani 1 1 d . . .
N8 N 1.0255(2) 0.1985(2) 0.24734(17) 0.0630(9) Uani 1 1 d . . .
O1 O 0.72063(19) 0.27114(16) 0.40935(14) 0.0654(8) Uani 1 1 d . . .
O2 O 1.1529(3) 0.2147(2) 0.11370(16) 0.1018(11) Uani 1 1 d . . .
C1 C 0.5618(3) 0.2225(3) 0.2940(3) 0.0785(14) Uani 1 1 d . . .
H1A H 0.5540 0.2809 0.2951 0.094 Uiso 1 1 calc R . .
H1B H 0.5263 0.2154 0.2628 0.094 Uiso 1 1 calc R . .
C2 C 0.5256(3) 0.1696(3) 0.3608(3) 0.0826(15) Uani 1 1 d . . .
H2A H 0.5249 0.1129 0.3574 0.099 Uiso 1 1 calc R . .
H2B H 0.4587 0.1890 0.3781 0.099 Uiso 1 1 calc R . .
C3 C 0.6574(3) 0.0291(2) 0.4340(2) 0.0698(12) Uani 1 1 d . . .
H3A H 0.6390 0.0189 0.3961 0.084 Uiso 1 1 calc R . .
H3B H 0.6570 -0.0231 0.4682 0.084 Uiso 1 1 calc R . .
C4 C 0.5863(3) 0.0934(3) 0.4613(3) 0.0772(14) Uani 1 1 d . . .
H4A H 0.5212 0.0733 0.4766 0.093 Uiso 1 1 calc R . .
H4B H 0.6048 0.1034 0.4992 0.093 Uiso 1 1 calc R . .
C5 C 0.6389(3) 0.2667(3) 0.4607(2) 0.0648(12) Uani 1 1 d . . .
H5A H 0.6242 0.3200 0.4724 0.078 Uiso 1 1 calc R . .
H5B H 0.6516 0.2246 0.4998 0.078 Uiso 1 1 calc R . .
C6 C 0.5505(3) 0.2446(3) 0.4411(2) 0.0711(12) Uani 1 1 d . . .
H6A H 0.5275 0.2916 0.4089 0.085 Uiso 1 1 calc R . .
H6B H 0.4974 0.2298 0.4804 0.085 Uiso 1 1 calc R . .
C7 C 1.3212(3) 0.1968(3) 0.2470(3) 0.0894(15) Uani 1 1 d . . .
H7A H 1.3196 0.2493 0.2133 0.107 Uiso 1 1 calc R . .
H7B H 1.3591 0.2016 0.2777 0.107 Uiso 1 1 calc R . .
C8 C 1.3614(4) 0.1264(3) 0.2158(3) 0.0957(17) Uani 1 1 d . . .
H8A H 1.3591 0.0741 0.2501 0.115 Uiso 1 1 calc R . .
H8B H 1.4290 0.1341 0.1920 0.115 Uiso 1 1 calc R . .
C9 C 1.2351(4) -0.0221(3) 0.2117(3) 0.0925(16) Uani 1 1 d . . .
H9A H 1.2599 -0.0324 0.2518 0.111 Uiso 1 1 calc R . .
H9B H 1.2343 -0.0753 0.2016 0.111 Uiso 1 1 calc R . .
C10 C 1.2990(4) 0.0336(3) 0.1547(3) 0.0963(17) Uani 1 1 d . . .
H10A H 1.2776 0.0385 0.1139 0.116 Uiso 1 1 calc R . .
H10B H 1.3655 0.0085 0.1489 0.116 Uiso 1 1 calc R . .
C11 C 1.2482(4) 0.2014(4) 0.0662(3) 0.1078(19) Uani 1 1 d . . .
H11A H 1.2464 0.1552 0.0471 0.129 Uiso 1 1 calc R . .
H11B H 1.2623 0.2513 0.0300 0.129 Uiso 1 1 calc R . .
C12 C 1.3216(4) 0.1829(4) 0.1058(3) 0.1008(17) Uani 1 1 d . . .
H12A H 1.3822 0.1632 0.0794 0.121 Uiso 1 1 calc R . .
H12B H 1.3333 0.2343 0.1146 0.121 Uiso 1 1 calc R . .
C13 C 0.6847(4) 0.1175(3) 0.2423(3) 0.0882(15) Uani 1 1 d . . .
H13A H 0.6481 0.0732 0.2753 0.106 Uiso 1 1 calc R . .
H13B H 0.6552 0.1332 0.2039 0.106 Uiso 1 1 calc R . .
C14 C 0.7802(4) 0.0843(4) 0.2216(3) 0.0886(15) Uani 1 1 d . . .
C15 C 0.8194(4) 0.0074(3) 0.2565(3) 0.0862(15) Uani 1 1 d . . .
H15 H 0.7763 -0.0259 0.2913 0.103 Uiso 1 1 calc R . .
C16 C 0.9174(4) -0.0228(4) 0.2429(3) 0.0917(16) Uani 1 1 d . . .
H16 H 0.9411 -0.0722 0.2687 0.110 Uiso 1 1 calc R . .
C17 C 0.9767(4) 0.0274(4) 0.1876(3) 0.0943(16) Uani 1 1 d . . .
C18 C 0.9361(4) 0.1040(4) 0.1511(3) 0.0969(16) Uani 1 1 d . . .
H18 H 0.9768 0.1354 0.1134 0.116 Uiso 1 1 calc R . .
C19 C 0.8419(4) 0.1332(4) 0.1685(3) 0.0896(15) Uani 1 1 d . . .
H19 H 0.8194 0.1849 0.1451 0.107 Uiso 1 1 calc R . .
C20 C 1.0843(4) 0.0059(3) 0.1710(3) 0.0981(17) Uani 1 1 d . . .
H20A H 1.1131 0.0402 0.1272 0.118 Uiso 1 1 calc R . .
H20B H 1.0964 -0.0522 0.1691 0.118 Uiso 1 1 calc R . .
C21 C 1.2113(3) 0.1101(3) 0.3494(2) 0.0712(12) Uani 1 1 d . . .
H21A H 1.2431 0.1296 0.3772 0.085 Uiso 1 1 calc R . .
H21B H 1.2455 0.0577 0.3423 0.085 Uiso 1 1 calc R . .
C22 C 1.1081(3) 0.0946(3) 0.3859(2) 0.0592(11) Uani 1 1 d . . .
C23 C 1.0721(3) 0.0201(3) 0.3908(2) 0.0599(11) Uani 1 1 d . . .
H23 H 1.1144 -0.0214 0.3751 0.072 Uiso 1 1 calc R . .
C24 C 0.9799(3) 0.0060(2) 0.4171(2) 0.0624(11) Uani 1 1 d . . .
H24 H 0.9594 -0.0458 0.4199 0.075 Uiso 1 1 calc R . .
C25 C 0.9096(3) 0.0665(2) 0.4417(2) 0.0592(11) Uani 1 1 d . . .
C26 C 0.9504(3) 0.1391(2) 0.4394(2) 0.0579(10) Uani 1 1 d . . .
H26 H 0.9108 0.1793 0.4587 0.070 Uiso 1 1 calc R . .
C27 C 1.0437(3) 0.1530(2) 0.4106(2) 0.0576(10) Uani 1 1 d . . .
H27 H 1.0657 0.2045 0.4072 0.069 Uiso 1 1 calc R . .
C28 C 0.8042(3) 0.0541(2) 0.4695(2) 0.0612(11) Uani 1 1 d . . .
H28A H 0.7739 0.0961 0.4936 0.073 Uiso 1 1 calc R . .
H28B H 0.7955 -0.0006 0.5003 0.073 Uiso 1 1 calc R . .
C29 C 0.9426(3) 0.1646(3) 0.2816(2) 0.0598(11) Uani 1 1 d . . .
H29 H 0.9374 0.1073 0.2916 0.072 Uiso 1 1 calc R . .
C30 C 0.9089(3) 0.2921(3) 0.2790(2) 0.0714(13) Uani 1 1 d . . .
H30 H 0.8752 0.3428 0.2836 0.086 Uiso 1 1 calc R . .
C31 C 1.0047(3) 0.2837(3) 0.2502(2) 0.0708(12) Uani 1 1 d . . .
H31 H 1.0488 0.3252 0.2352 0.085 Uiso 1 1 calc R . .
Cu2 Cu 0.48379(4) 0.63327(3) 0.20502(3) 0.06777(17) Uani 1 1 d . . .
Zn2 Zn 0.81220(3) 0.51403(3) 0.34139(2) 0.05008(13) Uani 1 1 d . . .
N9 N 0.3671(2) 0.5720(2) 0.27835(18) 0.0663(9) Uani 1 1 d . . .
H9C H 0.3881 0.5169 0.2875 0.080 Uiso 1 1 calc R . .
N10 N 0.5095(3) 0.7557(2) 0.20295(19) 0.0759(10) Uani 1 1 d . . .
H10C H 0.5204 0.7524 0.2439 0.091 Uiso 1 1 calc R . .
N11 N 0.3687(3) 0.6929(3) 0.1582(2) 0.0791(11) Uani 1 1 d . . .
N12 N 0.9338(2) 0.5472(2) 0.25763(18) 0.0735(10) Uani 1 1 d . . .
H12C H 0.9265 0.5228 0.2260 0.088 Uiso 1 1 calc R . .
N13 N 0.7564(2) 0.60878(18) 0.39517(17) 0.0558(8) Uani 1 1 d . . .
H13C H 0.7389 0.6555 0.3653 0.067 Uiso 1 1 calc R . .
N14 N 0.9236(2) 0.49751(19) 0.39688(18) 0.0598(9) Uani 1 1 d . . .
N15 N 0.5883(2) 0.5648(2) 0.23881(18) 0.0645(9) Uani 1 1 d . . .
N16 N 0.7152(2) 0.5132(2) 0.29220(17) 0.0590(9) Uani 1 1 d . . .
O3 O 0.78752(19) 0.39961(16) 0.40101(14) 0.0598(7) Uani 1 1 d . . .
H1 H 0.751(3) 0.356(3) 0.393(2) 0.097(15) Uiso 1 1 d . . .
O4 O 0.5460(2) 0.6209(2) 0.10605(16) 0.1003(11) Uani 1 1 d . . .
C32 C 0.2852(3) 0.5778(3) 0.2453(2) 0.0764(13) Uani 1 1 d . . .
H32A H 0.2248 0.5647 0.2787 0.092 Uiso 1 1 calc R . .
H32B H 0.2984 0.5388 0.2172 0.092 Uiso 1 1 calc R . .
C33 C 0.2766(3) 0.6674(3) 0.2029(2) 0.0813(14) Uani 1 1 d . . .
H33A H 0.2284 0.6719 0.1768 0.098 Uiso 1 1 calc R . .
H33B H 0.2540 0.7049 0.2323 0.098 Uiso 1 1 calc R . .
C34 C 0.4123(3) 0.8035(3) 0.2019(3) 0.0841(14) Uani 1 1 d . . .
H34A H 0.4190 0.8628 0.1942 0.101 Uiso 1 1 calc R . .
H34B H 0.3664 0.7849 0.2445 0.101 Uiso 1 1 calc R . .
C35 C 0.3765(4) 0.7874(3) 0.1460(3) 0.0876(15) Uani 1 1 d . . .
H35A H 0.4215 0.8080 0.1034 0.105 Uiso 1 1 calc R . .
H35B H 0.3129 0.8168 0.1442 0.105 Uiso 1 1 calc R . .
C36 C 0.4896(4) 0.6655(4) 0.0612(3) 0.0983(17) Uani 1 1 d . . .
H36A H 0.4989 0.6391 0.0245 0.118 Uiso 1 1 calc R . .
H36B H 0.5100 0.7221 0.0427 0.118 Uiso 1 1 calc R . .
C37 C 0.3847(4) 0.6674(4) 0.0967(3) 0.0934(16) Uani 1 1 d . . .
H37A H 0.3471 0.7058 0.0675 0.112 Uiso 1 1 calc R . .
H37B H 0.3614 0.6122 0.1066 0.112 Uiso 1 1 calc R . .
C38 C 1.0191(3) 0.5067(3) 0.2788(2) 0.0721(13) Uani 1 1 d . . .
H38A H 1.0766 0.5276 0.2451 0.087 Uiso 1 1 calc R . .
H38B H 1.0201 0.4471 0.2831 0.087 Uiso 1 1 calc R . .
C39 C 1.0234(3) 0.5208(3) 0.3456(2) 0.0710(13) Uani 1 1 d . . .
H39A H 1.0339 0.5789 0.3401 0.085 Uiso 1 1 calc R . .
H39B H 1.0770 0.4862 0.3620 0.085 Uiso 1 1 calc R . .
C40 C 0.8408(3) 0.6292(2) 0.4189(2) 0.0584(11) Uani 1 1 d . . .
H40A H 0.8157 0.6581 0.4543 0.070 Uiso 1 1 calc R . .
H40B H 0.8832 0.6655 0.3820 0.070 Uiso 1 1 calc R . .
C41 C 0.8986(3) 0.5478(2) 0.4451(2) 0.0608(11) Uani 1 1 d . . .
H41A H 0.9579 0.5607 0.4539 0.073 Uiso 1 1 calc R . .
H41B H 0.8598 0.5165 0.4869 0.073 Uiso 1 1 calc R . .
C42 C 0.8357(3) 0.3730(2) 0.4571(2) 0.0620(11) Uani 1 1 d . . .
H42A H 0.7983 0.3946 0.4947 0.074 Uiso 1 1 calc R . .
H42B H 0.8423 0.3125 0.4717 0.074 Uiso 1 1 calc R . .
C43 C 0.9314(3) 0.4066(2) 0.4324(2) 0.0613(11) Uani 1 1 d . . .
H43A H 0.9728 0.3757 0.4018 0.074 Uiso 1 1 calc R . .
H43B H 0.9617 0.3999 0.4698 0.074 Uiso 1 1 calc R . .
C44 C 0.5922(4) 0.8029(3) 0.1525(3) 0.0894(15) Uani 1 1 d . . .
H44A H 0.5930 0.7979 0.1080 0.107 Uiso 1 1 calc R . .
H44B H 0.5814 0.8616 0.1522 0.107 Uiso 1 1 calc R . .
C45 C 0.6846(4) 0.7709(3) 0.1684(3) 0.0883(15) Uani 1 1 d . . .
C46 C 0.7476(4) 0.7138(3) 0.1318(3) 0.0891(15) Uani 1 1 d . . .
H46 H 0.7312 0.7057 0.0945 0.107 Uiso 1 1 calc R . .
C47 C 0.8300(4) 0.6719(3) 0.1504(3) 0.0870(15) Uani 1 1 d . . .
H47 H 0.8648 0.6312 0.1295 0.104 Uiso 1 1 calc R . .
C48 C 0.8620(4) 0.6922(3) 0.2037(3) 0.0882(15) Uani 1 1 d . . .
C49 C 0.8049(4) 0.7489(3) 0.2358(3) 0.0900(15) Uani 1 1 d . . .
H49 H 0.8248 0.7632 0.2695 0.108 Uiso 1 1 calc R . .
C50 C 0.7158(4) 0.7858(3) 0.2184(3) 0.0905(16) Uani 1 1 d . . .
H50 H 0.6774 0.8220 0.2427 0.109 Uiso 1 1 calc R . .
C51 C 0.9493(3) 0.6409(3) 0.2214(3) 0.0873(15) Uani 1 1 d . . .
H51A H 0.9731 0.6657 0.2501 0.105 Uiso 1 1 calc R . .
H51B H 1.0000 0.6434 0.1807 0.105 Uiso 1 1 calc R . .
C52 C 0.6753(3) 0.5896(2) 0.4482(2) 0.0581(10) Uani 1 1 d . . .
H52A H 0.6646 0.6308 0.4744 0.070 Uiso 1 1 calc R . .
H52B H 0.6887 0.5355 0.4773 0.070 Uiso 1 1 calc R . .
C53 C 0.5844(3) 0.5878(3) 0.4254(2) 0.0559(10) Uani 1 1 d . . .
C54 C 0.5528(3) 0.5176(3) 0.42121(19) 0.0555(10) Uani 1 1 d . . .
H54 H 0.5862 0.4663 0.4351 0.067 Uiso 1 1 calc R . .
C55 C 0.4726(3) 0.5211(3) 0.3968(2) 0.0597(11) Uani 1 1 d . . .
H55 H 0.4499 0.4709 0.3978 0.072 Uiso 1 1 calc R . .
C56 C 0.4236(3) 0.5925(3) 0.3713(2) 0.0600(11) Uani 1 1 d . . .
C57 C 0.4507(3) 0.6634(3) 0.3764(2) 0.0648(11) Uani 1 1 d . . .
H57 H 0.4178 0.7141 0.3606 0.078 Uiso 1 1 calc R . .
C58 C 0.5291(3) 0.6611(3) 0.4058(2) 0.0597(11) Uani 1 1 d . . .
H58 H 0.5444 0.7102 0.4124 0.072 Uiso 1 1 calc R . .
C59 C 0.3371(3) 0.5920(3) 0.3427(2) 0.0663(12) Uani 1 1 d . . .
H59A H 0.2933 0.5513 0.3736 0.080 Uiso 1 1 calc R . .
H59B H 0.3017 0.6466 0.3377 0.080 Uiso 1 1 calc R . .
C60 C 0.6475(3) 0.5792(3) 0.2675(2) 0.0593(11) Uani 1 1 d . . .
H60 H 0.6481 0.6325 0.2731 0.071 Uiso 1 1 calc R . .
C61 C 0.6082(3) 0.4726(3) 0.2452(2) 0.0719(13) Uani 1 1 d . . .
H61 H 0.5754 0.4403 0.2294 0.086 Uiso 1 1 calc R . .
C62 C 0.6798(3) 0.4445(3) 0.2766(2) 0.0695(12) Uani 1 1 d . . .
H62 H 0.7041 0.3890 0.2873 0.083 Uiso 1 1 calc R . .
Cl1 Cl 0.26435(11) 0.34559(10) 0.37501(9) 0.0987(4) Uani 1 1 d . . .
O5 O 0.2241(3) 0.4057(3) 0.4108(2) 0.1246(14) Uani 1 1 d . . .
O6 O 0.3550(3) 0.3685(3) 0.3335(2) 0.1341(15) Uani 1 1 d . . .
O7 O 0.2768(3) 0.2674(3) 0.4174(2) 0.1419(16) Uani 1 1 d . . .
O8 O 0.2024(3) 0.3407(3) 0.3348(2) 0.1280(14) Uani 1 1 d . . .
Cl2 Cl 0.08147(15) 0.77482(12) 0.35564(14) 0.1347(7) Uani 1 1 d D . .
O9 O 0.0441(4) 0.7275(4) 0.4204(2) 0.211(3) Uani 1 1 d D . .
O10 O 0.0275(4) 0.8515(2) 0.3437(3) 0.211(3) Uani 1 1 d D . .
O11 O 0.1779(2) 0.7916(4) 0.3477(4) 0.199(3) Uani 1 1 d D . .
O12 O 0.0712(4) 0.7360(4) 0.3078(2) 0.198(3) Uani 1 1 d D . .
Cl3 Cl 0.47325(17) 0.92860(11) 0.33397(13) 0.1217(6) Uani 1 1 d D . .
O13 O 0.5304(4) 0.8962(3) 0.3803(3) 0.188(2) Uani 1 1 d D . .
O14 O 0.3961(4) 0.8786(4) 0.3488(3) 0.212(3) Uani 1 1 d D . .
O15 O 0.5224(4) 0.9385(4) 0.26713(19) 0.200(3) Uani 1 1 d D . .
O16 O 0.4347(4) 1.0057(2) 0.3448(3) 0.191(2) Uani 1 1 d D . .

loop_
_atom_site_aniso_label
_atom_site_aniso_U_11
_atom_site_aniso_U_22
_atom_site_aniso_U_33
_atom_site_aniso_U_23
_atom_site_aniso_U_13
_atom_site_aniso_U_12
Cu1 0.0395(3) 0.0410(3) 0.0761(3) -0.0199(2) -0.0109(2) -0.0040(2)
Zn1 0.0578(3) 0.0789(4) 0.0712(4) -0.0198(3) -0.0047(3) 0.0109(3)
N1 0.056(3) 0.090(3) 0.093(3) -0.022(2) -0.024(2) -0.0050(19)
N2 0.044(2) 0.058(2) 0.102(3) -0.027(2) -0.009(2) -0.0059(16)
N3 0.046(2) 0.0437(19) 0.092(3) -0.0207(18) -0.0018(19) -0.0069(15)
N4 0.053(2) 0.078(3) 0.091(3) -0.018(2) -0.007(2) -0.0026(19)
N5 0.066(3) 0.093(3) 0.093(3) -0.017(3) 0.007(2) 0.006(2)
N6 0.066(3) 0.099(3) 0.093(3) -0.039(2) 0.002(2) 0.006(2)
N7 0.041(2) 0.050(2) 0.069(2) -0.0140(17) -0.0097(16) 0.0041(15)
N8 0.050(2) 0.054(2) 0.074(2) -0.0093(18) -0.0032(18) -0.0035(17)
O1 0.0488(17) 0.0530(17) 0.095(2) -0.0355(15) 0.0061(15) -0.0130(13)
O2 0.080(3) 0.120(3) 0.077(2) -0.011(2) 0.0036(19) 0.020(2)
C1 0.050(3) 0.088(4) 0.107(4) -0.035(3) -0.022(3) -0.006(2)
C2 0.049(3) 0.079(3) 0.132(5) -0.044(3) -0.023(3) -0.008(2)
C3 0.043(3) 0.052(3) 0.108(4) -0.021(2) -0.001(2) -0.011(2)
C4 0.049(3) 0.061(3) 0.117(4) -0.024(3) -0.002(3) -0.019(2)
C5 0.051(3) 0.050(3) 0.087(3) -0.027(2) 0.007(2) -0.008(2)
C6 0.048(3) 0.059(3) 0.105(4) -0.032(3) -0.005(2) -0.003(2)
C7 0.046(3) 0.096(4) 0.108(4) -0.018(3) 0.006(3) -0.005(3)
C8 0.057(3) 0.108(4) 0.098(4) -0.009(3) 0.002(3) 0.003(3)
C9 0.070(4) 0.091(4) 0.105(4) -0.032(3) -0.003(3) 0.017(3)
C10 0.066(4) 0.107(4) 0.097(4) -0.023(3) 0.006(3) 0.010(3)
C11 0.082(4) 0.121(5) 0.087(4) -0.010(3) 0.014(3) 0.006(3)
C12 0.075(4) 0.105(4) 0.096(4) -0.011(4) 0.006(3) 0.003(3)
C13 0.067(4) 0.102(4) 0.115(4) -0.047(3) -0.033(3) -0.007(3)
C14 0.073(4) 0.102(4) 0.108(4) -0.049(4) -0.027(3) -0.003(3)
C15 0.076(4) 0.087(4) 0.110(4) -0.048(3) -0.020(3) -0.010(3)
C16 0.075(4) 0.099(4) 0.106(4) -0.041(3) -0.012(3) -0.008(3)
C17 0.076(4) 0.097(4) 0.122(5) -0.056(4) -0.019(4) 0.008(3)
C18 0.092(5) 0.104(5) 0.101(4) -0.045(4) -0.015(3) -0.002(3)
C19 0.069(4) 0.101(4) 0.109(4) -0.045(4) -0.019(3) -0.004(3)
C20 0.075(4) 0.101(4) 0.129(5) -0.062(4) -0.015(3) 0.011(3)
C21 0.046(3) 0.076(3) 0.087(3) -0.011(3) -0.016(2) -0.003(2)
C22 0.035(2) 0.065(3) 0.077(3) -0.015(2) -0.016(2) -0.001(2)
C23 0.038(3) 0.057(3) 0.081(3) -0.016(2) -0.014(2) 0.0098(19)
C24 0.044(3) 0.047(2) 0.083(3) -0.007(2) -0.005(2) 0.0048(19)
C25 0.041(2) 0.050(3) 0.076(3) -0.006(2) -0.006(2) 0.0016(19)
C26 0.047(3) 0.048(3) 0.074(3) -0.015(2) -0.010(2) 0.0019(19)
C27 0.036(2) 0.057(3) 0.081(3) -0.019(2) -0.017(2) 0.0025(19)
C28 0.048(3) 0.044(2) 0.083(3) -0.009(2) -0.008(2) -0.0040(18)
C29 0.047(3) 0.053(3) 0.070(3) -0.010(2) -0.004(2) 0.000(2)
C30 0.065(3) 0.042(2) 0.088(3) -0.003(2) 0.003(3) -0.007(2)
C31 0.059(3) 0.051(3) 0.082(3) -0.008(2) 0.011(2) -0.008(2)
Cu2 0.0544(3) 0.0781(4) 0.0604(3) -0.0036(3) -0.0145(3) 0.0052(3)
Zn2 0.0436(3) 0.0435(3) 0.0637(3) -0.0135(2) -0.0138(2) -0.00193(19)
N9 0.052(2) 0.069(2) 0.076(3) -0.0147(19) -0.0190(19) 0.0018(17)
N10 0.068(3) 0.078(3) 0.076(3) -0.002(2) -0.026(2) -0.002(2)
N11 0.068(3) 0.095(3) 0.072(3) -0.013(2) -0.027(2) 0.003(2)
N12 0.051(2) 0.086(3) 0.082(3) -0.024(2) -0.009(2) -0.0067(19)
N13 0.058(2) 0.0371(18) 0.077(2) -0.0119(16) -0.0249(19) -0.0039(15)
N14 0.047(2) 0.050(2) 0.091(3) -0.0224(19) -0.0247(18) -0.0040(15)
N15 0.054(2) 0.068(2) 0.077(2) -0.0231(19) -0.0240(19) 0.0044(17)
N16 0.049(2) 0.058(2) 0.079(2) -0.0275(18) -0.0245(18) 0.0089(16)
O3 0.0632(18) 0.0410(16) 0.087(2) -0.0186(14) -0.0310(16) -0.0114(13)
O4 0.084(3) 0.138(3) 0.070(2) -0.021(2) -0.020(2) 0.015(2)
C32 0.052(3) 0.093(4) 0.086(3) -0.019(3) -0.026(3) 0.002(2)
C33 0.065(3) 0.100(4) 0.081(3) -0.019(3) -0.031(3) 0.005(3)
C34 0.070(3) 0.081(3) 0.093(4) -0.004(3) -0.029(3) 0.010(3)
C35 0.072(4) 0.090(4) 0.086(4) -0.001(3) -0.024(3) 0.012(3)
C36 0.094(4) 0.130(5) 0.069(3) -0.021(3) -0.024(3) 0.001(3)
C37 0.078(4) 0.123(5) 0.081(4) -0.020(3) -0.035(3) 0.008(3)
C38 0.040(3) 0.077(3) 0.096(4) -0.022(3) -0.008(2) -0.005(2)
C39 0.051(3) 0.059(3) 0.101(4) -0.015(3) -0.019(3) -0.001(2)
C40 0.051(3) 0.044(2) 0.087(3) -0.017(2) -0.030(2) -0.0003(18)
C41 0.057(3) 0.047(2) 0.086(3) -0.014(2) -0.032(2) -0.0042(19)
C42 0.061(3) 0.044(2) 0.085(3) -0.008(2) -0.032(2) -0.0031(19)
C43 0.055(3) 0.048(3) 0.090(3) -0.015(2) -0.037(2) 0.0012(19)
C44 0.074(4) 0.077(3) 0.100(4) 0.006(3) -0.021(3) -0.006(3)
C45 0.070(4) 0.087(4) 0.096(4) 0.000(3) -0.020(3) -0.013(3)
C46 0.071(4) 0.102(4) 0.077(4) 0.008(3) -0.017(3) -0.011(3)
C47 0.064(3) 0.096(4) 0.083(4) 0.006(3) -0.011(3) -0.015(3)
C48 0.060(4) 0.088(4) 0.096(4) 0.010(3) -0.013(3) -0.012(3)
C49 0.067(4) 0.085(4) 0.107(4) 0.000(3) -0.021(3) -0.016(3)
C50 0.075(4) 0.082(4) 0.101(4) 0.002(3) -0.017(3) -0.018(3)
C51 0.055(3) 0.103(4) 0.087(4) 0.003(3) -0.008(3) -0.021(3)
C52 0.054(3) 0.051(2) 0.069(3) -0.021(2) -0.008(2) -0.0044(19)
C53 0.046(3) 0.058(3) 0.061(3) -0.016(2) -0.008(2) 0.000(2)
C54 0.046(3) 0.054(3) 0.060(3) -0.012(2) -0.004(2) -0.0025(19)
C55 0.040(3) 0.064(3) 0.068(3) -0.013(2) -0.005(2) -0.002(2)
C56 0.047(3) 0.068(3) 0.062(3) -0.018(2) -0.007(2) -0.002(2)
C57 0.048(3) 0.069(3) 0.068(3) -0.012(2) -0.008(2) 0.008(2)
C58 0.049(3) 0.058(3) 0.066(3) -0.019(2) -0.001(2) 0.001(2)
C59 0.052(3) 0.080(3) 0.062(3) -0.014(2) -0.009(2) -0.002(2)
C60 0.055(3) 0.055(3) 0.071(3) -0.017(2) -0.021(2) 0.004(2)
C61 0.066(3) 0.066(3) 0.097(4) -0.029(3) -0.039(3) 0.004(2)
C62 0.061(3) 0.066(3) 0.095(3) -0.033(3) -0.037(3) 0.014(2)
Cl1 0.0811(11) 0.0883(11) 0.1336(13) -0.0359(10) -0.0317(10) 0.0015(8)
O5 0.132(4) 0.110(3) 0.146(4) -0.053(3) -0.048(3) 0.018(3)
O6 0.093(3) 0.122(3) 0.181(4) -0.032(3) -0.028(3) -0.003(3)
O7 0.121(4) 0.100(3) 0.175(4) -0.002(3) -0.025(3) 0.008(3)
O8 0.095(3) 0.135(4) 0.174(4) -0.064(3) -0.043(3) 0.001(2)
Cl2 0.1026(14) 0.0852(12) 0.207(2) -0.0547(13) -0.0007(14) -0.0046(10)
O9 0.168(6) 0.191(6) 0.247(7) -0.012(5) -0.034(5) -0.038(5)
O10 0.175(6) 0.142(5) 0.283(7) -0.060(5) -0.002(5) 0.019(4)
O11 0.123(5) 0.158(5) 0.307(8) -0.089(5) 0.007(5) -0.027(4)
O12 0.175(5) 0.166(5) 0.263(7) -0.107(5) 0.013(5) -0.054(4)
Cl3 0.1418(17) 0.0807(11) 0.1669(18) -0.0415(12) -0.0721(14) 0.0020(10)
O13 0.170(5) 0.160(5) 0.258(7) -0.071(5) -0.100(5) 0.040(4)
O14 0.230(7) 0.166(6) 0.266(7) -0.050(5) -0.090(6) -0.046(5)
O15 0.206(7) 0.200(6) 0.188(6) -0.060(5) -0.035(5) 0.011(5)
O16 0.199(6) 0.114(4) 0.259(7) -0.045(4) -0.066(5) 0.024(4)

loop_
_atom_type_symbol
_atom_type_description
_atom_type_scat_dispersion_real
_atom_type_scat_dispersion_imag
_atom_type_scat_source
C C 0.0033 0.0016 'International Tables Vol C Tables 4.2.6.8 and 6.1.1.4'
H H 0.0000 0.0000 'International Tables Vol C Tables 4.2.6.8 and 6.1.1.4'
N N 0.0061 0.0033 'International Tables Vol C Tables 4.2.6.8 and 6.1.1.4'
O O 0.0106 0.0060 'International Tables Vol C Tables 4.2.6.8 and 6.1.1.4'
Cl Cl 0.1484 0.1585 'International Tables Vol C Tables 4.2.6.8 and 6.1.1.4'
Cu Cu 0.3201 1.2651 'International Tables Vol C Tables 4.2.6.8 and 6.1.1.4'
Zn Zn 0.2839 1.4301 'International Tables Vol C Tables 4.2.6.8 and 6.1.1.4'

loop_
_geom_angle_atom_site_label_1
_geom_angle_atom_site_label_2
_geom_angle_atom_site_label_3
_geom_angle
_geom_angle_site_symmetry_1
_geom_angle_site_symmetry_3
_geom_angle_publ_flag
N7 Cu1 O1 94.83(12) . . ?
N7 Cu1 N1 97.16(14) . . ?
O1 Cu1 N1 127.53(13) . . ?
N7 Cu1 N3 103.88(12) . . ?
O1 Cu1 N3 112.25(13) . . ?
N1 Cu1 N3 113.89(14) . . ?
N7 Cu1 N2 173.28(13) . . ?
O1 Cu1 N2 81.17(12) . . ?
N1 Cu1 N2 81.23(14) . . ?
N3 Cu1 N2 82.68(13) . . ?
N8 Zn1 N4 97.11(14) . . ?
N8 Zn1 N5 168.41(16) . . ?
N4 Zn1 N5 82.30(17) . . ?
N8 Zn1 O2 93.11(13) . . ?
N4 Zn1 O2 132.28(15) . . ?
N5 Zn1 O2 79.04(16) . . ?
N8 Zn1 N6 104.96(14) . . ?
N4 Zn1 N6 115.64(16) . . ?
N5 Zn1 N6 85.56(16) . . ?
O2 Zn1 N6 106.24(15) . . ?
C1 N1 C13 111.7(3) . . ?
C1 N1 Cu1 107.7(3) . . ?
C13 N1 Cu1 118.3(3) . . ?
C1 N1 H1C 106.1 . . ?
C13 N1 H1C 106.1 . . ?
Cu1 N1 H1C 106.1 . . ?
C4 N2 C2 113.9(4) . . ?
C4 N2 C6 110.4(4) . . ?
C2 N2 C6 109.0(3) . . ?
C4 N2 Cu1 107.7(3) . . ?
C2 N2 Cu1 108.2(3) . . ?
C6 N2 Cu1 107.5(2) . . ?
C28 N3 C3 113.0(3) . . ?
C28 N3 Cu1 114.8(2) . . ?
C3 N3 Cu1 103.4(2) . . ?
C28 N3 H3C 108.5 . . ?
C3 N3 H3C 108.5 . . ?
Cu1 N3 H3C 108.5 . . ?
C21 N4 C7 116.6(4) . . ?
C21 N4 Zn1 118.1(3) . . ?
C7 N4 Zn1 107.3(3) . . ?
C21 N4 H4C 104.4 . . ?
C7 N4 H4C 104.4 . . ?
Zn1 N4 H4C 104.4 . . ?
C12 N5 C8 112.8(5) . . ?
C12 N5 C10 111.3(5) . . ?
C8 N5 C10 112.6(4) . . ?
C12 N5 Zn1 109.0(3) . . ?
C8 N5 Zn1 105.7(3) . . ?
C10 N5 Zn1 104.8(3) . . ?
C9 N6 C20 107.4(4) . . ?
C9 N6 Zn1 104.8(3) . . ?
C20 N6 Zn1 114.6(3) . . ?
C9 N6 H6C 110.0 . . ?
C20 N6 H6C 110.0 . . ?
Zn1 N6 H6C 110.0 . . ?
C29 N7 C30 101.1(3) . . ?
C29 N7 Cu1 127.8(3) . . ?
C30 N7 Cu1 130.8(3) . . ?
C29 N8 C31 102.7(3) . . ?
C29 N8 Zn1 132.5(3) . . ?
C31 N8 Zn1 124.0(3) . . ?
C5 O1 Cu1 115.2(2) . . ?
C5 O1 H1 106.1(17) . . ?
Cu1 O1 H1 133.3(17) . . ?
C11 O2 Zn1 112.7(3) . . ?
C2 C1 N1 106.2(4) . . ?
C2 C1 H1A 110.5 . . ?
N1 C1 H1A 110.5 . . ?
C2 C1 H1B 110.5 . . ?
N1 C1 H1B 110.5 . . ?
H1A C1 H1B 108.7 . . ?
C1 C2 N2 113.1(4) . . ?
C1 C2 H2A 109.0 . . ?
N2 C2 H2A 109.0 . . ?
C1 C2 H2B 109.0 . . ?
N2 C2 H2B 109.0 . . ?
H2A C2 H2B 107.8 . . ?
C4 C3 N3 108.5(3) . . ?
C4 C3 H3A 110.0 . . ?
N3 C3 H3A 110.0 . . ?
C4 C3 H3B 110.0 . . ?
N3 C3 H3B 110.0 . . ?
H3A C3 H3B 108.4 . . ?
N2 C4 C3 109.2(4) . . ?
N2 C4 H4A 109.8 . . ?
C3 C4 H4A 109.8 . . ?
N2 C4 H4B 109.8 . . ?
C3 C4 H4B 109.8 . . ?
H4A C4 H4B 108.3 . . ?
O1 C5 C6 111.4(4) . . ?
O1 C5 H5A 109.3 . . ?
C6 C5 H5A 109.3 . . ?
O1 C5 H5B 109.3 . . ?
C6 C5 H5B 109.3 . . ?
H5A C5 H5B 108.0 . . ?
C5 C6 N2 106.0(3) . . ?
C5 C6 H6A 110.5 . . ?
N2 C6 H6A 110.5 . . ?
C5 C6 H6B 110.5 . . ?
N2 C6 H6B 110.5 . . ?
H6A C6 H6B 108.7 . . ?
C8 C7 N4 102.5(4) . . ?
C8 C7 H7A 111.3 . . ?
N4 C7 H7A 111.3 . . ?
C8 C7 H7B 111.3 . . ?
N4 C7 H7B 111.3 . . ?
H7A C7 H7B 109.2 . . ?
C7 C8 N5 108.0(4) . . ?
C7 C8 H8A 110.1 . . ?
N5 C8 H8A 110.1 . . ?
C7 C8 H8B 110.1 . . ?
N5 C8 H8B 110.1 . . ?
H8A C8 H8B 108.4 . . ?
C10 C9 N6 108.8(4) . . ?
C10 C9 H9A 109.9 . . ?
N6 C9 H9A 109.9 . . ?
C10 C9 H9B 109.9 . . ?
N6 C9 H9B 109.9 . . ?
H9A C9 H9B 108.3 . . ?
C9 C10 N5 112.5(4) . . ?
C9 C10 H10A 109.1 . . ?
N5 C10 H10A 109.1 . . ?
C9 C10 H10B 109.1 . . ?
N5 C10 H10B 109.1 . . ?
H10A C10 H10B 107.8 . . ?
C12 C11 O2 105.8(4) . . ?
C12 C11 H11A 110.6 . . ?
O2 C11 H11A 110.6 . . ?
C12 C11 H11B 110.6 . . ?
O2 C11 H11B 110.6 . . ?
H11A C11 H11B 108.7 . . ?
N5 C12 C11 114.9(5) . . ?
N5 C12 H12A 108.5 . . ?
C11 C12 H12A 108.5 . . ?
N5 C12 H12B 108.5 . . ?
C11 C12 H12B 108.5 . . ?
H12A C12 H12B 107.5 . . ?
C14 C13 N1 118.2(4) . . ?
C14 C13 H13A 107.8 . . ?
N1 C13 H13A 107.8 . . ?
C14 C13 H13B 107.8 . . ?
N1 C13 H13B 107.8 . . ?
H13A C13 H13B 107.1 . . ?
C19 C14 C13 117.9(6) . . ?
C19 C14 C15 118.2(5) . . ?
C13 C14 C15 123.6(6) . . ?
C16 C15 C14 125.4(5) . . ?
C16 C15 H15 117.3 . . ?
C14 C15 H15 117.3 . . ?
C17 C16 C15 114.4(6) . . ?
C17 C16 H16 122.8 . . ?
C15 C16 H16 122.8 . . ?
C16 C17 C18 119.9(5) . . ?
C16 C17 C20 119.7(6) . . ?
C18 C17 C20 120.0(6) . . ?
C19 C18 C17 123.6(6) . . ?
C19 C18 H18 118.2 . . ?
C17 C18 H18 118.2 . . ?
C18 C19 C14 118.3(6) . . ?
C18 C19 H19 120.9 . . ?
C14 C19 H19 120.9 . . ?
C17 C20 N6 111.3(4) . . ?
C17 C20 H20A 109.4 . . ?
N6 C20 H20A 109.4 . . ?
C17 C20 H20B 109.4 . . ?
N6 C20 H20B 109.4 . . ?
H20A C20 H20B 108.0 . . ?
N4 C21 C22 113.7(3) . . ?
N4 C21 H21A 108.8 . . ?
C22 C21 H21A 108.8 . . ?
N4 C21 H21B 108.8 . . ?
C22 C21 H21B 108.8 . . ?
H21A C21 H21B 107.7 . . ?
C27 C22 C23 116.9(4) . . ?
C27 C22 C21 123.7(4) . . ?
C23 C22 C21 119.3(4) . . ?
C24 C23 C22 121.9(4) . . ?
C24 C23 H23 119.1 . . ?
C22 C23 H23 119.1 . . ?
C23 C24 C25 122.9(4) . . ?
C23 C24 H24 118.5 . . ?
C25 C24 H24 118.5 . . ?
C26 C25 C24 113.2(4) . . ?
C26 C25 C28 122.2(3) . . ?
C24 C25 C28 124.6(4) . . ?
C27 C26 C25 122.6(4) . . ?
C27 C26 H26 118.7 . . ?
C25 C26 H26 118.7 . . ?
C26 C27 C22 122.3(4) . . ?
C26 C27 H27 118.9 . . ?
C22 C27 H27 118.9 . . ?
C25 C28 N3 107.7(3) . . ?
C25 C28 H28A 110.2 . . ?
N3 C28 H28A 110.2 . . ?
C25 C28 H28B 110.2 . . ?
N3 C28 H28B 110.2 . . ?
H28A C28 H28B 108.5 . . ?
N8 C29 N7 117.4(4) . . ?
N8 C29 H29 121.3 . . ?
N7 C29 H29 121.3 . . ?
C31 C30 N7 111.9(4) . . ?
C31 C30 H30 124.1 . . ?
N7 C30 H30 124.1 . . ?
C30 C31 N8 106.4(4) . . ?
C30 C31 H31 126.8 . . ?
N8 C31 H31 126.8 . . ?
N15 Cu2 N10 104.42(15) . . ?
N15 Cu2 N9 97.26(14) . . ?
N10 Cu2 N9 119.77(14) . . ?
N15 Cu2 N11 169.82(16) . . ?
N10 Cu2 N11 84.44(15) . . ?
N9 Cu2 N11 82.24(15) . . ?
N15 Cu2 O4 92.40(14) . . ?
N10 Cu2 O4 104.95(15) . . ?
N9 Cu2 O4 129.72(14) . . ?
N11 Cu2 O4 80.31(15) . . ?
N16 Zn2 O3 94.07(13) . . ?
N16 Zn2 N12 98.39(14) . . ?
O3 Zn2 N12 126.48(13) . . ?
N16 Zn2 N14 172.38(12) . . ?
O3 Zn2 N14 79.66(11) . . ?
N12 Zn2 N14 82.13(13) . . ?
N16 Zn2 N13 104.97(12) . . ?
O3 Zn2 N13 111.31(12) . . ?
N12 Zn2 N13 115.07(13) . . ?
N14 Zn2 N13 81.51(12) . . ?
C59 N9 C32 113.5(3) . . ?
C59 N9 Cu2 119.3(3) . . ?
C32 N9 Cu2 107.3(3) . . ?
C59 N9 H9C 105.2 . . ?
C32 N9 H9C 105.2 . . ?
Cu2 N9 H9C 105.2 . . ?
C34 N10 C44 112.1(3) . . ?
C34 N10 Cu2 104.2(3) . . ?
C44 N10 Cu2 122.6(3) . . ?
C34 N10 H10C 105.5 . . ?
C44 N10 H10C 105.5 . . ?
Cu2 N10 H10C 105.5 . . ?
C37 N11 C33 111.7(4) . . ?
C37 N11 C35 112.5(4) . . ?
C33 N11 C35 110.8(4) . . ?
C37 N11 Cu2 106.8(3) . . ?
C33 N11 Cu2 108.9(3) . . ?
C35 N11 Cu2 105.9(3) . . ?
C38 N12 C51 110.7(3) . . ?
C38 N12 Zn2 106.9(3) . . ?
C51 N12 Zn2 120.1(3) . . ?
C38 N12 H12C 106.1 . . ?
C51 N12 H12C 106.1 . . ?
Zn2 N12 H12C 106.1 . . ?
C52 N13 C40 111.0(3) . . ?
C52 N13 Zn2 116.0(2) . . ?
C40 N13 Zn2 107.1(2) . . ?
C52 N13 H13C 107.5 . . ?
C40 N13 H13C 107.5 . . ?
Zn2 N13 H13C 107.5 . . ?
C41 N14 C43 110.0(3) . . ?
C41 N14 C39 111.3(3) . . ?
C43 N14 C39 109.0(3) . . ?
C41 N14 Zn2 111.0(2) . . ?
C43 N14 Zn2 107.2(2) . . ?
C39 N14 Zn2 108.3(2) . . ?
C60 N15 C61 102.1(3) . . ?
C60 N15 Cu2 131.6(3) . . ?
C61 N15 Cu2 125.8(3) . . ?
C60 N16 C62 98.7(3) . . ?
C60 N16 Zn2 129.8(3) . . ?
C62 N16 Zn2 131.0(3) . . ?
C42 O3 Zn2 116.5(2) . . ?
C42 O3 H1 116(3) . . ?
Zn2 O3 H1 127(3) . . ?
C36 O4 Cu2 111.9(3) . . ?
N9 C32 C33 107.0(4) . . ?
N9 C32 H32A 110.3 . . ?
C33 C32 H32A 110.3 . . ?
N9 C32 H32B 110.3 . . ?
C33 C32 H32B 110.3 . . ?
H32A C32 H32B 108.6 . . ?
N11 C33 C32 112.0(4) . . ?
N11 C33 H33A 109.2 . . ?
C32 C33 H33A 109.2 . . ?
N11 C33 H33B 109.2 . . ?
C32 C33 H33B 109.2 . . ?
H33A C33 H33B 107.9 . . ?
N10 C34 C35 107.3(4) . . ?
N10 C34 H34A 110.3 . . ?
C35 C34 H34A 110.3 . . ?
N10 C34 H34B 110.3 . . ?
C35 C34 H34B 110.3 . . ?
H34A C34 H34B 108.5 . . ?
C34 C35 N11 109.5(4) . . ?
C34 C35 H35A 109.8 . . ?
N11 C35 H35A 109.8 . . ?
C34 C35 H35B 109.8 . . ?
N11 C35 H35B 109.8 . . ?
H35A C35 H35B 108.2 . . ?
O4 C36 C37 109.5(4) . . ?
O4 C36 H36A 109.8 . . ?
C37 C36 H36A 109.8 . . ?
O4 C36 H36B 109.8 . . ?
C37 C36 H36B 109.8 . . ?
H36A C36 H36B 108.2 . . ?
N11 C37 C36 112.4(4) . . ?
N11 C37 H37A 109.1 . . ?
C36 C37 H37A 109.1 . . ?
N11 C37 H37B 109.1 . . ?
C36 C37 H37B 109.1 . . ?
H37A C37 H37B 107.9 . . ?
N12 C38 C39 111.7(4) . . ?
N12 C38 H38A 109.3 . . ?
C39 C38 H38A 109.3 . . ?
N12 C38 H38B 109.3 . . ?
C39 C38 H38B 109.3 . . ?
H38A C38 H38B 107.9 . . ?
C38 C39 N14 108.3(3) . . ?
C38 C39 H39A 110.0 . . ?
N14 C39 H39A 110.0 . . ?
C38 C39 H39B 110.0 . . ?
N14 C39 H39B 110.0 . . ?
H39A C39 H39B 108.4 . . ?
N13 C40 C41 109.0(3) . . ?
N13 C40 H40A 109.9 . . ?
C41 C40 H40A 109.9 . . ?
N13 C40 H40B 109.9 . . ?
C41 C40 H40B 109.9 . . ?
H40A C40 H40B 108.3 . . ?
N14 C41 C40 110.9(3) . . ?
N14 C41 H41A 109.5 . . ?
C40 C41 H41A 109.5 . . ?
N14 C41 H41B 109.5 . . ?
C40 C41 H41B 109.5 . . ?
H41A C41 H41B 108.1 . . ?
C43 C42 O3 106.1(3) . . ?
C43 C42 H42A 110.5 . . ?
O3 C42 H42A 110.5 . . ?
C43 C42 H42B 110.5 . . ?
O3 C42 H42B 110.5 . . ?
H42A C42 H42B 108.7 . . ?
C42 C43 N14 111.1(3) . . ?
C42 C43 H43A 109.4 . . ?
N14 C43 H43A 109.4 . . ?
C42 C43 H43B 109.4 . . ?
N14 C43 H43B 109.4 . . ?
H43A C43 H43B 108.0 . . ?
C45 C44 N10 111.0(4) . . ?
C45 C44 H44A 109.4 . . ?
N10 C44 H44A 109.4 . . ?
C45 C44 H44B 109.4 . . ?
N10 C44 H44B 109.4 . . ?
H44A C44 H44B 108.0 . . ?
C50 C45 C44 124.2(6) . . ?
C50 C45 C46 116.4(5) . . ?
C44 C45 C46 119.2(6) . . ?
C47 C46 C45 122.3(5) . . ?
C47 C46 H46 118.8 . . ?
C45 C46 H46 118.8 . . ?
C46 C47 C48 118.7(5) . . ?
C46 C47 H47 120.7 . . ?
C48 C47 H47 120.7 . . ?
C49 C48 C47 118.5(5) . . ?
C49 C48 C51 127.1(6) . . ?
C47 C48 C51 114.1(5) . . ?
C48 C49 C50 120.8(6) . . ?
C48 C49 H49 119.6 . . ?
C50 C49 H49 119.6 . . ?
C45 C50 C49 122.9(6) . . ?
C45 C50 H50 118.6 . . ?
C49 C50 H50 118.6 . . ?
C48 C51 N12 115.8(4) . . ?
C48 C51 H51A 108.3 . . ?
N12 C51 H51A 108.3 . . ?
C48 C51 H51B 108.3 . . ?
N12 C51 H51B 108.3 . . ?
H51A C51 H51B 107.4 . . ?
N13 C52 C53 112.7(3) . . ?
N13 C52 H52A 109.0 . . ?
C53 C52 H52A 109.0 . . ?
N13 C52 H52B 109.0 . . ?
C53 C52 H52B 109.0 . . ?
H52A C52 H52B 107.8 . . ?
C54 C53 C58 116.4(4) . . ?
C54 C53 C52 123.3(4) . . ?
C58 C53 C52 120.3(4) . . ?
C53 C54 C55 120.2(4) . . ?
C53 C54 H54 119.9 . . ?
C55 C54 H54 119.9 . . ?
C56 C55 C54 124.3(4) . . ?
C56 C55 H55 117.9 . . ?
C54 C55 H55 117.9 . . ?
C57 C56 C55 117.2(4) . . ?
C57 C56 C59 121.1(4) . . ?
C55 C56 C59 121.6(4) . . ?
C56 C57 C58 119.6(4) . . ?
C56 C57 H57 120.2 . . ?
C58 C57 H57 120.2 . . ?
C53 C58 C57 121.9(4) . . ?
C53 C58 H58 119.1 . . ?
C57 C58 H58 119.1 . . ?
N9 C59 C56 111.4(3) . . ?
N9 C59 H59A 109.4 . . ?
C56 C59 H59A 109.4 . . ?
N9 C59 H59B 109.4 . . ?
C56 C59 H59B 109.4 . . ?
H59A C59 H59B 108.0 . . ?
N15 C60 N16 119.7(4) . . ?
N15 C60 H60 120.1 . . ?
N16 C60 H60 120.1 . . ?
C62 C61 N15 109.2(4) . . ?
C62 C61 H61 125.4 . . ?
N15 C61 H61 125.4 . . ?
C61 C62 N16 110.1(4) . . ?
C61 C62 H62 125.0 . . ?
N16 C62 H62 125.0 . . ?
O7 Cl1 O6 108.7(3) . . ?
O7 Cl1 O5 111.7(3) . . ?
O6 Cl1 O5 109.9(3) . . ?
O7 Cl1 O8 108.8(3) . . ?
O6 Cl1 O8 108.4(3) . . ?
O5 Cl1 O8 109.3(3) . . ?
O11 Cl2 O10 107.1(4) . . ?
O11 Cl2 O12 112.2(4) . . ?
O10 Cl2 O12 105.5(4) . . ?
O11 Cl2 O9 111.1(5) . . ?
O10 Cl2 O9 109.9(4) . . ?
O12 Cl2 O9 110.8(4) . . ?
O16 Cl3 O13 105.3(4) . . ?
O16 Cl3 O14 107.6(4) . . ?
O13 Cl3 O14 108.8(4) . . ?
O16 Cl3 O15 109.4(4) . . ?
O13 Cl3 O15 115.4(4) . . ?
O14 Cl3 O15 110.0(4) . . ?

loop_
_geom_bond_atom_site_label_1
_geom_bond_atom_site_label_2
_geom_bond_distance
_geom_bond_site_symmetry_2
_geom_bond_publ_flag
Cu1 N7 1.971(3) . ?
Cu1 O1 2.020(3) . ?
Cu1 N1 2.131(4) . ?
Cu1 N3 2.135(3) . ?
Cu1 N2 2.144(3) . ?
Zn1 N8 1.914(3) . ?
Zn1 N4 2.086(4) . ?
Zn1 N5 2.093(4) . ?
Zn1 O2 2.101(3) . ?
Zn1 N6 2.201(4) . ?
N1 C1 1.529(5) . ?
N1 C13 1.566(6) . ?
N1 H1C 0.9100 . ?
N2 C4 1.429(5) . ?
N2 C2 1.514(5) . ?
N2 C6 1.546(5) . ?
N3 C28 1.494(5) . ?
N3 C3 1.512(5) . ?
N3 H3C 0.9100 . ?
N4 C21 1.487(5) . ?
N4 C7 1.489(5) . ?
N4 H4C 0.9100 . ?
N5 C12 1.371(6) . ?
N5 C8 1.571(6) . ?
N5 C10 1.594(6) . ?
N6 C9 1.514(5) . ?
N6 C20 1.521(6) . ?
N6 H6C 0.9100 . ?
N7 C29 1.337(5) . ?
N7 C30 1.386(5) . ?
N8 C29 1.321(5) . ?
N8 C31 1.427(5) . ?
O1 C5 1.368(4) . ?
O1 H1 1.45(5) . ?
O2 C11 1.497(5) . ?
C1 C2 1.457(6) . ?
C1 H1A 0.9700 . ?
C1 H1B 0.9700 . ?
C2 H2A 0.9700 . ?
C2 H2B 0.9700 . ?
C3 C4 1.501(5) . ?
C3 H3A 0.9700 . ?
C3 H3B 0.9700 . ?
C4 H4A 0.9700 . ?
C4 H4B 0.9700 . ?
C5 C6 1.534(5) . ?
C5 H5A 0.9700 . ?
C5 H5B 0.9700 . ?
C6 H6A 0.9700 . ?
C6 H6B 0.9700 . ?
C7 C8 1.481(7) . ?
C7 H7A 0.9700 . ?
C7 H7B 0.9700 . ?
C8 H8A 0.9700 . ?
C8 H8B 0.9700 . ?
C9 C10 1.483(7) . ?
C9 H9A 0.9700 . ?
C9 H9B 0.9700 . ?
C10 H10A 0.9700 . ?
C10 H10B 0.9700 . ?
C11 C12 1.451(7) . ?
C11 H11A 0.9700 . ?
C11 H11B 0.9700 . ?
C12 H12A 0.9700 . ?
C12 H12B 0.9700 . ?
C13 C14 1.399(6) . ?
C13 H13A 0.9700 . ?
C13 H13B 0.9700 . ?
C14 C19 1.375(7) . ?
C14 C15 1.415(7) . ?
C15 C16 1.397(6) . ?
C15 H15 0.9300 . ?
C16 C17 1.393(7) . ?
C16 H16 0.9300 . ?
C17 C18 1.432(7) . ?
C17 C20 1.491(7) . ?
C18 C19 1.352(7) . ?
C18 H18 0.9300 . ?
C19 H19 0.9300 . ?
C20 H20A 0.9700 . ?
C20 H20B 0.9700 . ?
C21 C22 1.491(5) . ?
C21 H21A 0.9700 . ?
C21 H21B 0.9700 . ?
C22 C27 1.361(5) . ?
C22 C23 1.374(5) . ?
C23 C24 1.308(5) . ?
C23 H23 0.9300 . ?
C24 C25 1.427(5) . ?
C24 H24 0.9300 . ?
C25 C26 1.394(5) . ?
C25 C28 1.480(5) . ?
C26 C27 1.330(5) . ?
C26 H26 0.9300 . ?
C27 H27 0.9300 . ?
C28 H28A 0.9700 . ?
C28 H28B 0.9700 . ?
C29 H29 0.9300 . ?
C30 C31 1.345(5) . ?
C30 H30 0.9300 . ?
C31 H31 0.9300 . ?
Cu2 N15 1.910(3) . ?
Cu2 N10 2.109(4) . ?
Cu2 N9 2.117(3) . ?
Cu2 N11 2.119(4) . ?
Cu2 O4 2.120(3) . ?
Zn2 N16 1.933(3) . ?
Zn2 O3 2.000(3) . ?
Zn2 N12 2.146(4) . ?
Zn2 N14 2.149(3) . ?
Zn2 N13 2.150(3) . ?
N9 C59 1.443(5) . ?
N9 C32 1.483(5) . ?
N9 H9C 0.9100 . ?
N10 C34 1.497(5) . ?
N10 C44 1.513(6) . ?
N10 H10C 0.9100 . ?
N11 C37 1.439(6) . ?
N11 C33 1.442(6) . ?
N11 C35 1.541(6) . ?
N12 C38 1.419(5) . ?
N12 C51 1.558(6) . ?
N12 H12C 0.9100 . ?
N13 C52 1.391(5) . ?
N13 C40 1.521(4) . ?
N13 H13C 0.9100 . ?
N14 C41 1.445(5) . ?
N14 C43 1.500(5) . ?
N14 C39 1.572(5) . ?
N15 C60 1.237(5) . ?
N15 C61 1.500(5) . ?
N16 C60 1.436(5) . ?
N16 C62 1.456(5) . ?
O3 C42 1.462(4) . ?
O3 H1 1.02(5) . ?
O4 C36 1.393(5) . ?
C32 C33 1.527(6) . ?
C32 H32A 0.9700 . ?
C32 H32B 0.9700 . ?
C33 H33A 0.9700 . ?
C33 H33B 0.9700 . ?
C34 C35 1.506(6) . ?
C34 H34A 0.9700 . ?
C34 H34B 0.9700 . ?
C35 H35A 0.9700 . ?
C35 H35B 0.9700 . ?
C36 C37 1.486(6) . ?
C36 H36A 0.9700 . ?
C36 H36B 0.9700 . ?
C37 H37A 0.9700 . ?
C37 H37B 0.9700 . ?
C38 C39 1.519(6) . ?
C38 H38A 0.9700 . ?
C38 H38B 0.9700 . ?
C39 H39A 0.9700 . ?
C39 H39B 0.9700 . ?
C40 C41 1.530(5) . ?
C40 H40A 0.9700 . ?
C40 H40B 0.9700 . ?
C41 H41A 0.9700 . ?
C41 H41B 0.9700 . ?
C42 C43 1.452(5) . ?
C42 H42A 0.9700 . ?
C42 H42B 0.9700 . ?
C43 H43A 0.9700 . ?
C43 H43B 0.9700 . ?
C44 C45 1.433(7) . ?
C44 H44A 0.9700 . ?
C44 H44B 0.9700 . ?
C45 C50 1.344(7) . ?
C45 C46 1.459(7) . ?
C46 C47 1.369(6) . ?
C46 H46 0.9300 . ?
C47 C48 1.455(7) . ?
C47 H47 0.9300 . ?
C48 C49 1.372(7) . ?
C48 C51 1.477(7) . ?
C49 C50 1.419(7) . ?
C49 H49 0.9300 . ?
C50 H50 0.9300 . ?
C51 H51A 0.9700 . ?
C51 H51B 0.9700 . ?
C52 C53 1.495(5) . ?
C52 H52A 0.9700 . ?
C52 H52B 0.9700 . ?
C53 C54 1.342(5) . ?
C53 C58 1.381(5) . ?
C54 C55 1.354(5) . ?
C54 H54 0.9300 . ?
C55 C56 1.346(5) . ?
C55 H55 0.9300 . ?
C56 C57 1.332(5) . ?
C56 C59 1.502(5) . ?
C57 C58 1.399(6) . ?
C57 H57 0.9300 . ?
C58 H58 0.9300 . ?
C59 H59A 0.9700 . ?
C59 H59B 0.9700 . ?
C60 H60 0.9300 . ?
C61 C62 1.320(5) . ?
C61 H61 0.9300 . ?
C62 H62 0.9300 . ?
Cl1 O7 1.385(4) . ?
Cl1 O6 1.395(4) . ?
Cl1 O5 1.396(4) . ?
Cl1 O8 1.398(4) . ?
Cl2 O11 1.391(2) . ?
Cl2 O10 1.392(2) . ?
Cl2 O12 1.393(2) . ?
Cl2 O9 1.395(2) . ?
Cl3 O16 1.3822(19) . ?
Cl3 O13 1.385(2) . ?
Cl3 O14 1.385(2) . ?
Cl3 O15 1.390(2) . ?

loop_
_geom_hbond_atom_site_label_D
_geom_hbond_atom_site_label_H
_geom_hbond_atom_site_label_A
_geom_hbond_distance_DH
_geom_hbond_distance_HA
_geom_hbond_distance_DA
_geom_hbond_angle_DHA
_geom_hbond_site_symmetry_A
O3 H1 O1 1.02(5) 1.45(5) 2.403(3) 152(4) .
